data_4020547
loop_
_publ_author_name
'Sandra Izquierdo'
'Federico R\'ua'
'Abdelouahid Sbai'
'Teodor Parella'
'\'Angel \'Alvarez-Larena'
'Vicen\,c Branchadell'
'Rosa M. Ortu\~no'

_publ_section_title
;
 (+)- and (-)-2-Aminocyclobutane-1-carboxylic Acids and Their
 Incorporation into Highly Rigid \b-Peptides:
 Stereoselective Synthesis and a Structural Study
;
_journal_name_full 'Journal of Organic Chemistry'
_journal_page_first 7963
_journal_page_last 7971
_journal_paper_doi 10.1021/jo0510843
_journal_volume 70
_journal_year 2005
_chemical_formula_sum 'C13 H15 N O4'
_chemical_formula_weight 249.26
_space_group_IT_number 19
_symmetry_cell_setting orthorhombic
_symmetry_space_group_name_Hall 'P 2ac 2ab'
_symmetry_space_group_name_H-M 'P 21 21 21'
_cell_angle_alpha 90.00
_cell_angle_beta 90.00
_cell_angle_gamma 90.00
_cell_formula_units_Z 4
_cell_length_a 7.339(2)
_cell_length_b 8.269(3)
_cell_length_c 21.022(5)
_cell_measurement_temperature 293(2)
_cell_volume 1275.7(7)
_diffrn_ambient_temperature 293(2)
_exptl_crystal_density_diffrn 1.298
_cod_database_code 4020547

loop_
_symmetry_equiv_pos_as_xyz
'x, y, z'
'x+1/2, -y+1/2, -z'
'-x, y+1/2, -z+1/2'
'-x+1/2, -y, z+1/2'

loop_
_atom_site_label
_atom_site_type_symbol
_atom_site_fract_x
_atom_site_fract_y
_atom_site_fract_z
_atom_site_U_iso_or_equiv
_atom_site_adp_type
_atom_site_occupancy
_atom_site_symmetry_multiplicity
_atom_site_calc_flag
_atom_site_refinement_flags
_atom_site_disorder_assembly
_atom_site_disorder_group
C1 C 0.4977(7) 0.3650(7) 0.6877(3) 0.063(3) Uani 1 1 d G . .
C2 C 0.5504(10) 0.3104(6) 0.7475(3) 0.083(3) Uani 1 1 d G . .
H2 H 0.4686 0.2529 0.7726 0.100 Uiso 1 1 calc R . .
C3 C 0.7252(12) 0.3418(7) 0.7698(2) 0.102(4) Uani 1 1 d G . .
H3 H 0.7604 0.3053 0.8098 0.123 Uiso 1 1 calc R . .
C4 C 0.8474(8) 0.4279(7) 0.7322(4) 0.104(4) Uani 1 1 d G . .
H4 H 0.9643 0.4489 0.7471 0.125 Uiso 1 1 calc R . .
C5 C 0.7947(9) 0.4825(5) 0.6725(3) 0.077(3) Uani 1 1 d G . .
H5 H 0.8764 0.5400 0.6474 0.093 Uiso 1 1 calc R . .
C6 C 0.6199(10) 0.4511(6) 0.65021(19) 0.075(3) Uani 1 1 d G . .
H6 H 0.5847 0.4876 0.6102 0.090 Uiso 1 1 calc R . .
C7 C 0.3057(11) 0.3245(10) 0.6701(3) 0.078(3) Uani 1 1 d . . .
H7A H 0.2988 0.2123 0.6569 0.094 Uiso 1 1 calc R . .
H7B H 0.2273 0.3385 0.7068 0.094 Uiso 1 1 calc R . .
O8 O 0.2440(9) 0.4271(6) 0.6193(2) 0.0567(15) Uani 1 1 d . . .
C9 C 0.2694(12) 0.3743(11) 0.5598(5) 0.057(3) Uani 1 1 d . . .
O10 O 0.3471(6) 0.2476(7) 0.5477(3) 0.0643(18) Uani 1 1 d . . .
N11 N 0.2058(8) 0.4774(7) 0.5160(3) 0.0438(18) Uani 1 1 d . . .
H11 H 0.1526 0.5649 0.5281 0.066 Uiso 1 1 calc R . .
C12 C 0.2249(10) 0.4445(8) 0.4487(3) 0.047(2) Uani 1 1 d . . .
H12 H 0.1882 0.3330 0.4396 0.056 Uiso 1 1 calc R . .
C13 C 0.1341(10) 0.5580(9) 0.4030(3) 0.054(3) Uani 1 1 d . . .
H13A H 0.1153 0.6656 0.4201 0.065 Uiso 1 1 calc R . .
H13B H 0.0223 0.5155 0.3849 0.065 Uiso 1 1 calc R . .
C14 C 0.3006(10) 0.5455(10) 0.3576(3) 0.073(3) Uani 1 1 d . . .
H14A H 0.3422 0.6488 0.3412 0.087 Uiso 1 1 calc R . .
H14B H 0.2859 0.4670 0.3237 0.087 Uiso 1 1 calc R . .
C15 C 0.4122(9) 0.4823(8) 0.4156(3) 0.050(3) Uani 1 1 d . . .
H15 H 0.4837 0.3852 0.4061 0.060 Uiso 1 1 calc R . .
C16 C 0.5192(8) 0.6103(9) 0.4491(4) 0.0336(19) Uani 1 1 d . . .
O17 O 0.4668(5) 0.7519(6) 0.4537(2) 0.0526(14) Uani 1 1 d . . .
O18 O 0.6798(7) 0.5596(7) 0.4756(3) 0.098(2) Uani 1 1 d . . .
H18 H 0.7349 0.6377 0.4900 0.147 Uiso 1 1 calc R . .

loop_
_atom_site_aniso_label
_atom_site_aniso_U_11
_atom_site_aniso_U_22
_atom_site_aniso_U_33
_atom_site_aniso_U_23
_atom_site_aniso_U_13
_atom_site_aniso_U_12
C1 0.078(8) 0.068(7) 0.043(6) -0.003(5) 0.000(6) 0.025(6)
C2 0.048(7) 0.133(9) 0.068(7) 0.033(7) 0.023(6) 0.008(6)
C3 0.084(9) 0.153(11) 0.070(6) 0.008(7) 0.003(9) 0.027(9)
C4 0.081(9) 0.159(10) 0.071(7) -0.027(8) -0.028(6) 0.036(9)
C5 0.054(7) 0.073(6) 0.105(8) -0.009(6) -0.007(6) -0.004(7)
C6 0.061(7) 0.090(8) 0.074(7) 0.008(6) 0.002(7) -0.007(6)
C7 0.075(8) 0.097(7) 0.063(6) 0.031(6) -0.004(6) -0.001(7)
O8 0.062(4) 0.062(4) 0.046(3) 0.018(3) -0.004(4) 0.006(3)
C9 0.027(6) 0.067(6) 0.076(6) 0.003(7) -0.015(7) -0.009(5)
O10 0.062(4) 0.046(4) 0.085(4) 0.006(4) -0.002(4) 0.008(3)
N11 0.039(4) 0.044(4) 0.049(5) 0.006(4) -0.005(3) 0.007(4)
C12 0.046(5) 0.045(4) 0.049(5) -0.002(4) 0.010(6) -0.018(5)
C13 0.066(6) 0.046(5) 0.050(6) -0.003(5) -0.013(5) 0.023(5)
C14 0.064(7) 0.107(8) 0.048(6) -0.042(5) -0.002(5) 0.006(7)
C15 0.042(5) 0.038(5) 0.070(7) -0.029(5) 0.000(5) -0.021(5)
C16 0.011(4) 0.051(5) 0.038(5) -0.012(5) 0.010(4) 0.000(4)
O17 0.045(3) 0.033(3) 0.080(4) -0.011(3) -0.004(3) 0.008(3)
O18 0.067(5) 0.106(5) 0.120(7) 0.003(4) -0.007(4) -0.036(4)

loop_
_geom_bond_atom_site_label_1
_geom_bond_atom_site_label_2
_geom_bond_distance
_geom_bond_site_symmetry_2
_geom_bond_publ_flag
C1 C2 1.3900 . ?
C1 C6 1.3900 . ?
C1 C7 1.495(9) . ?
C2 C3 1.3900 . ?
C3 C4 1.3900 . ?
C4 C5 1.3900 . ?
C5 C6 1.3900 . ?
C7 O8 1.437(7) . ?
O8 C9 1.338(8) . ?
C9 O10 1.219(8) . ?
C9 N11 1.339(9) . ?
N11 C12 1.446(7) . ?
C12 C13 1.499(8) . ?
C12 C15 1.572(8) . ?
C13 C14 1.554(8) . ?
C14 C15 1.560(8) . ?
C15 C16 1.493(8) . ?
C16 O17 1.236(8) . ?
C16 O18 1.370(7) . ?

loop_
_cod_related_entry_id
_cod_related_entry_database
_cod_related_entry_code
1 ChemSpider 21176388
